data_4025764
loop_
_publ_author_name
'Yuhua Long'
'Dingqiao Yang'
'Zhenming Zhang'
'Yujuan Wu'
'Heping Zeng'
'Yu Chen'

_publ_section_title
;
 Iridium-Catalyzed Asymmetric Ring Opening of Azabicyclic Alkenes by
 Amines
;
_journal_name_full 'Journal of Organic Chemistry'
_journal_page_first 7291
_journal_page_last 7299
_journal_paper_doi 10.1021/jo101470r
_journal_volume 75
_journal_year 2010
_chemical_formula_moiety 'C22 H24 Br N2 O2'
_chemical_formula_sum 'C22 H24 Br N2 O2'
_chemical_formula_weight 428.33
_chemical_name_systematic
; 
 ? 
;
_space_group_IT_number 14
_symmetry_cell_setting monoclinic
_symmetry_space_group_name_Hall '-P 2ybc'
_symmetry_space_group_name_H-M 'P 1 21/c 1'
_atom_sites_solution_hydrogens geom
_atom_sites_solution_primary direct
_atom_sites_solution_secondary difmap
_audit_creation_method SHELXL-97
_cell_angle_alpha 90.00
_cell_angle_beta 106.890(4)
_cell_angle_gamma 90.00
_cell_formula_units_Z 4
_cell_length_a 11.3635(7)
_cell_length_b 18.3224(11)
_cell_length_c 10.5427(6)
_cell_measurement_temperature 298(2)
_cell_volume 2100.4(2)
_computing_structure_refinement 'SHELXL-97 (Sheldrick, 1997)'
_computing_structure_solution 'SHELXS-97 (Sheldrick, 1990)'
_diffrn_ambient_temperature 298(2)
_diffrn_measured_fraction_theta_full 0.978
_diffrn_measured_fraction_theta_max 0.978
_diffrn_radiation_monochromator graphite
_diffrn_radiation_source 'fine-focus sealed tube'
_diffrn_radiation_type MoK\a
_diffrn_radiation_wavelength 0.71073
_diffrn_reflns_av_R_equivalents 0.0841
_diffrn_reflns_av_sigmaI/netI 0.0939
_diffrn_reflns_limit_h_max 13
_diffrn_reflns_limit_h_min -13
_diffrn_reflns_limit_k_max 19
_diffrn_reflns_limit_k_min -22
_diffrn_reflns_limit_l_max 13
_diffrn_reflns_limit_l_min -13
_diffrn_reflns_number 19103
_diffrn_reflns_theta_full 26.20
_diffrn_reflns_theta_max 26.20
_diffrn_reflns_theta_min 1.87
_exptl_absorpt_coefficient_mu 1.975
_exptl_absorpt_correction_T_max 0.2405
_exptl_absorpt_correction_T_min 0.1178
_exptl_crystal_colour colorless
_exptl_crystal_density_diffrn 1.355
_exptl_crystal_density_method 'not measured'
_exptl_crystal_description block
_exptl_crystal_F_000 884.0
_exptl_crystal_size_max 0.30
_exptl_crystal_size_mid 0.25
_exptl_crystal_size_min 0.16
_refine_diff_density_max 0.638
_refine_diff_density_min -0.558
_refine_diff_density_rms 0.055
_refine_ls_extinction_coef 0.0068(11)
_refine_ls_extinction_expression Fc^*^=kFc[1+0.001xFc^2^\l^3^/sin(2\q)]^-1/4^
_refine_ls_extinction_method SHELXL
_refine_ls_goodness_of_fit_ref 1.003
_refine_ls_hydrogen_treatment mixed
_refine_ls_matrix_type full
_refine_ls_number_parameters 249
_refine_ls_number_reflns 4122
_refine_ls_number_restraints 0
_refine_ls_restrained_S_all 1.003
_refine_ls_R_factor_all 0.1599
_refine_ls_R_factor_gt 0.0586
_refine_ls_shift/su_max 0.002
_refine_ls_shift/su_mean 0.000
_refine_ls_structure_factor_coef Fsqd
_refine_ls_weighting_details 'calc w=1/[\s^2^(Fo^2^)+(0.0543P)^2^+1.6888P] where P=(Fo^2^+2Fc^2^)/3'
_refine_ls_weighting_scheme calc
_refine_ls_wR_factor_gt 0.1262
_refine_ls_wR_factor_ref 0.1664
_reflns_number_gt 1804
_reflns_number_total 4122
_reflns_threshold_expression >2sigma(I)
_cod_data_source_file jo101470r_si_001.cif
_cod_data_source_block 1
_cod_original_sg_symbol_Hall '-P 2ybc '
_cod_original_sg_symbol_H-M 'P 21/c '
_cod_database_code 4025764

loop_
_symmetry_equiv_pos_as_xyz
'x, y, z'
'-x, y+1/2, -z+1/2'
'-x, -y, -z'
'x, -y-1/2, z-1/2'

loop_
_atom_site_label
_atom_site_type_symbol
_atom_site_fract_x
_atom_site_fract_y
_atom_site_fract_z
_atom_site_U_iso_or_equiv
_atom_site_adp_type
_atom_site_occupancy
_atom_site_symmetry_multiplicity
_atom_site_calc_flag
_atom_site_refinement_flags
_atom_site_disorder_assembly
_atom_site_disorder_group
Br1 Br 0.09025(6) 1.08356(4) 0.66898(8) 0.1138(4) Uani 1 1 d . . .
C9 C 0.3522(4) 0.7106(2) 0.9121(4) 0.0484(11) Uani 1 1 d . . .
H9 H 0.3736 0.7119 1.0091 0.058 Uiso 1 1 calc R . .
C1 C 0.2756(5) 0.5835(3) 0.8373(5) 0.0667(14) Uani 1 1 d . . .
H1 H 0.1967 0.5983 0.8347 0.080 Uiso 1 1 calc R . .
C10 C 0.3715(4) 0.6325(3) 0.8723(4) 0.0498(11) Uani 1 1 d . . .
C8 C 0.4377(4) 0.7648(3) 0.8705(4) 0.0552(12) Uani 1 1 d . . .
H8 H 0.4082 0.7698 0.7738 0.066 Uiso 1 1 calc R . .
C5 C 0.4887(5) 0.6092(3) 0.8771(4) 0.0616(14) Uani 1 1 d . . .
C7 C 0.5659(4) 0.7334(4) 0.9054(5) 0.0739(15) Uani 1 1 d . . .
H7 H 0.6325 0.7653 0.9259 0.089 Uiso 1 1 calc R . .
C4 C 0.5079(6) 0.5365(4) 0.8466(5) 0.0840(18) Uani 1 1 d . . .
H4 H 0.5868 0.5208 0.8509 0.101 Uiso 1 1 calc R . .
C2 C 0.2964(7) 0.5120(3) 0.8058(5) 0.0890(18) Uani 1 1 d . . .
H2 H 0.2306 0.4796 0.7811 0.107 Uiso 1 1 calc R . .
C3 C 0.4117(8) 0.4882(4) 0.8105(6) 0.096(2) Uani 1 1 d . . .
H3 H 0.4247 0.4401 0.7895 0.115 Uiso 1 1 calc R . .
C6 C 0.5875(5) 0.6621(4) 0.9080(5) 0.0775(16) Uani 1 1 d . . .
H6 H 0.6684 0.6457 0.9303 0.093 Uiso 1 1 calc R . .
C11 C 0.3540(5) 0.8912(3) 0.8667(5) 0.0576(13) Uani 1 1 d . . .
C14 C 0.1953(5) 1.0052(3) 0.7481(6) 0.0700(14) Uani 1 1 d . . .
C13 C 0.2613(6) 1.0091(3) 0.8774(7) 0.0803(17) Uani 1 1 d . . .
H13 H 0.2534 1.0501 0.9265 0.096 Uiso 1 1 calc R . .
C15 C 0.2060(5) 0.9444(3) 0.6769(5) 0.0712(15) Uani 1 1 d . . .
H15 H 0.1603 0.9410 0.5883 0.085 Uiso 1 1 calc R . .
C16 C 0.2827(5) 0.8888(3) 0.7341(5) 0.0649(14) Uani 1 1 d . . .
H16 H 0.2879 0.8480 0.6834 0.078 Uiso 1 1 calc R . .
C12 C 0.3401(5) 0.9538(3) 0.9382(5) 0.0727(15) Uani 1 1 d . . .
H12 H 0.3843 0.9580 1.0272 0.087 Uiso 1 1 calc R . .
N1 N 0.4370(4) 0.8370(2) 0.9276(4) 0.0657(11) Uani 1 1 d . . .
C22 C 0.4912(5) 0.8404(3) 1.0722(5) 0.0834(17) Uani 1 1 d . . .
H22A H 0.5407 0.8836 1.0951 0.125 Uiso 1 1 calc R . .
H22B H 0.5416 0.7981 1.1017 0.125 Uiso 1 1 calc R . .
H22C H 0.4267 0.8417 1.1142 0.125 Uiso 1 1 calc R . .
N2 N 0.2246(3) 0.73342(19) 0.8612(3) 0.0489(9) Uani 1 1 d . . .
C17 C 0.1620(4) 0.7618(2) 0.9416(5) 0.0459(11) Uani 1 1 d . . .
O1 O 0.2012(3) 0.76984(16) 1.0607(3) 0.0562(8) Uani 1 1 d . . .
O2 O 0.0480(3) 0.77890(16) 0.8649(3) 0.0565(8) Uani 1 1 d . . .
C18 C -0.0384(4) 0.8200(2) 0.9184(5) 0.0552(12) Uani 1 1 d . . .
C20 C -0.1507(4) 0.8252(3) 0.7965(5) 0.0780(16) Uani 1 1 d . . .
H20A H -0.1282 0.8494 0.7262 0.117 Uiso 1 1 calc R . .
H20B H -0.2143 0.8523 0.8183 0.117 Uiso 1 1 calc R . .
H20C H -0.1800 0.7770 0.7682 0.117 Uiso 1 1 calc R . .
C19 C -0.0715(4) 0.7770(3) 1.0251(5) 0.0712(14) Uani 1 1 d . . .
H19A H -0.0944 0.7283 0.9941 0.107 Uiso 1 1 calc R . .
H19B H -0.1392 0.8001 1.0464 0.107 Uiso 1 1 calc R . .
H19C H -0.0019 0.7752 1.1029 0.107 Uiso 1 1 calc R . .
C21 C 0.0142(5) 0.8942(3) 0.9648(6) 0.0875(17) Uani 1 1 d . . .
H21A H 0.0836 0.8888 1.0421 0.131 Uiso 1 1 calc R . .
H21B H -0.0474 0.9235 0.9861 0.131 Uiso 1 1 calc R . .
H21C H 0.0400 0.9174 0.8957 0.131 Uiso 1 1 calc R . .

loop_
_atom_site_aniso_label
_atom_site_aniso_U_11
_atom_site_aniso_U_22
_atom_site_aniso_U_33
_atom_site_aniso_U_23
_atom_site_aniso_U_13
_atom_site_aniso_U_12
Br1 0.1087(6) 0.0806(5) 0.1647(8) 0.0061(4) 0.0596(5) 0.0174(4)
C9 0.041(3) 0.067(3) 0.038(3) 0.003(2) 0.013(2) -0.001(2)
C1 0.073(4) 0.069(4) 0.064(3) 0.003(3) 0.028(3) 0.006(3)
C10 0.049(3) 0.063(3) 0.039(3) 0.005(2) 0.015(2) 0.003(2)
C8 0.053(3) 0.069(3) 0.046(3) 0.000(2) 0.018(2) -0.011(2)
C5 0.054(3) 0.089(4) 0.047(3) 0.020(3) 0.022(3) 0.022(3)
C7 0.042(3) 0.113(5) 0.068(4) 0.001(3) 0.018(3) -0.012(3)
C4 0.102(5) 0.094(5) 0.065(4) 0.025(3) 0.038(4) 0.054(4)
C2 0.115(5) 0.068(4) 0.089(4) 0.003(3) 0.038(4) -0.001(4)
C3 0.135(7) 0.073(4) 0.083(5) 0.008(3) 0.039(5) 0.025(5)
C6 0.043(3) 0.121(5) 0.072(4) 0.019(4) 0.023(3) 0.021(4)
C11 0.064(3) 0.059(3) 0.060(4) -0.013(3) 0.034(3) -0.023(3)
C14 0.070(4) 0.062(4) 0.091(4) -0.001(3) 0.042(3) -0.006(3)
C13 0.088(4) 0.065(4) 0.103(5) -0.029(4) 0.052(4) -0.022(3)
C15 0.085(4) 0.061(3) 0.073(4) -0.001(3) 0.031(3) -0.004(3)
C16 0.090(4) 0.052(3) 0.056(4) -0.009(3) 0.026(3) -0.009(3)
C12 0.081(4) 0.083(4) 0.063(4) -0.022(3) 0.034(3) -0.024(3)
N1 0.077(3) 0.068(3) 0.049(3) -0.009(2) 0.013(2) -0.017(2)
C22 0.087(4) 0.102(4) 0.054(4) -0.017(3) 0.009(3) -0.032(3)
N2 0.034(2) 0.063(2) 0.051(2) -0.0044(18) 0.0157(18) 0.0050(17)
C17 0.045(3) 0.042(3) 0.055(3) 0.000(2) 0.021(3) -0.002(2)
O1 0.0518(19) 0.077(2) 0.0407(19) -0.0037(16) 0.0146(16) 0.0024(16)
O2 0.0417(18) 0.078(2) 0.0496(19) -0.0030(16) 0.0136(15) 0.0161(16)
C18 0.050(3) 0.055(3) 0.067(3) 0.003(2) 0.027(3) 0.009(2)
C20 0.055(3) 0.095(4) 0.083(4) 0.013(3) 0.019(3) 0.029(3)
C19 0.060(3) 0.085(4) 0.076(4) 0.005(3) 0.031(3) 0.000(3)
C21 0.088(4) 0.067(4) 0.118(5) -0.012(3) 0.047(4) -0.001(3)

loop_
_atom_type_symbol
_atom_type_description
_atom_type_scat_dispersion_real
_atom_type_scat_dispersion_imag
_atom_type_scat_source
C C 0.0033 0.0016 'International Tables Vol C Tables 4.2.6.8 and 6.1.1.4'
H H 0.0000 0.0000 'International Tables Vol C Tables 4.2.6.8 and 6.1.1.4'
N N 0.0061 0.0033 'International Tables Vol C Tables 4.2.6.8 and 6.1.1.4'
O O 0.0106 0.0060 'International Tables Vol C Tables 4.2.6.8 and 6.1.1.4'
Br Br -0.2901 2.4595 'International Tables Vol C Tables 4.2.6.8 and 6.1.1.4'

loop_
_geom_angle_atom_site_label_1
_geom_angle_atom_site_label_2
_geom_angle_atom_site_label_3
_geom_angle
_geom_angle_site_symmetry_1
_geom_angle_site_symmetry_3
_geom_angle_publ_flag
N2 C9 C10 112.0(3) . . ?
N2 C9 C8 110.7(3) . . ?
C10 C9 C8 111.9(4) . . ?
C10 C1 C2 120.2(5) . . ?
C1 C10 C5 119.1(5) . . ?
C1 C10 C9 121.4(4) . . ?
C5 C10 C9 119.5(4) . . ?
N1 C8 C7 111.5(4) . . ?
N1 C8 C9 112.9(4) . . ?
C7 C8 C9 109.2(4) . . ?
C10 C5 C4 119.7(5) . . ?
C10 C5 C6 118.5(5) . . ?
C4 C5 C6 121.8(5) . . ?
C6 C7 C8 122.7(5) . . ?
C3 C4 C5 120.8(6) . . ?
C3 C2 C1 121.3(6) . . ?
C2 C3 C4 118.8(6) . . ?
C7 C6 C5 121.9(5) . . ?
N1 C11 C16 123.9(4) . . ?
N1 C11 C12 120.1(5) . . ?
C16 C11 C12 116.0(5) . . ?
C13 C14 C15 119.0(5) . . ?
C13 C14 Br1 119.7(5) . . ?
C15 C14 Br1 121.3(5) . . ?
C14 C13 C12 121.5(5) . . ?
C16 C15 C14 120.9(5) . . ?
C15 C16 C11 122.0(5) . . ?
C13 C12 C11 120.6(5) . . ?
C11 N1 C8 122.8(4) . . ?
C11 N1 C22 118.2(4) . . ?
C8 N1 C22 114.6(4) . . ?
C17 N2 C9 121.8(4) . . ?
O1 C17 O2 126.3(4) . . ?
O1 C17 N2 126.2(4) . . ?
O2 C17 N2 107.5(4) . . ?
C17 O2 C18 121.3(3) . . ?
O2 C18 C19 110.9(4) . . ?
O2 C18 C21 109.8(4) . . ?
C19 C18 C21 113.0(4) . . ?
O2 C18 C20 101.3(3) . . ?
C19 C18 C20 109.4(4) . . ?
C21 C18 C20 111.8(4) . . ?

loop_
_geom_bond_atom_site_label_1
_geom_bond_atom_site_label_2
_geom_bond_distance
_geom_bond_site_symmetry_2
_geom_bond_publ_flag
Br1 C14 1.899(5) . ?
C9 N2 1.454(5) . ?
C9 C10 1.525(6) . ?
C9 C8 1.540(6) . ?
C1 C10 1.378(6) . ?
C1 C2 1.388(7) . ?
C10 C5 1.386(6) . ?
C8 N1 1.455(6) . ?
C8 C7 1.509(6) . ?
C5 C4 1.403(8) . ?
C5 C6 1.446(7) . ?
C7 C6 1.329(7) . ?
C4 C3 1.371(8) . ?
C2 C3 1.369(8) . ?
C11 N1 1.391(6) . ?
C11 C16 1.398(6) . ?
C11 C12 1.406(7) . ?
C14 C13 1.354(7) . ?
C14 C15 1.367(7) . ?
C13 C12 1.380(7) . ?
C15 C16 1.363(7) . ?
N1 C22 1.470(5) . ?
N2 C17 1.358(5) . ?
C17 O1 1.213(5) . ?
C17 O2 1.350(5) . ?
O2 C18 1.473(5) . ?
C18 C19 1.508(6) . ?
C18 C21 1.508(6) . ?
C18 C20 1.528(6) . ?
